data_1560733
loop_
_publ_author_name
'Scott, Aaron J.'
'Vallejo, Julia'
'Sarkar, Arup'
'Smythe, Lucy'
'Reginc\'os Mart\'i, E.'
'Nichol, Gary S.'
'Klooster, Wim T.'
'Coles, Simon J.'
'Murrie, Mark'
'Rajaraman, Gopalan'
'Piligkos, Stergios'
'Lusby, Paul J.'
'Brechin, Euan K.'

_publ_section_title
;
 Exploiting host--guest chemistry to manipulate magnetic interactions in
 metallosupramolecular M4L6 tetrahedral cages
;
_journal_issue 14
_journal_name_full 'Chemical Science'
_journal_page_first 5134
_journal_page_last 5142
_journal_paper_doi 10.1039/D1SC00647A
_journal_volume 12
_journal_year 2021
_chemical_formula_moiety 'C120 H84 N24 Ni4, Cl4 Fe, 7(C F3 O3 S), 22(C2 H3 N)'
_chemical_formula_sum 'C151 H120 Cl4 F21 Fe N36 Ni4 O21 S7'
_chemical_formula_weight 3830.73
_space_group_crystal_system monoclinic
_space_group_IT_number 15
_space_group_name_Hall '-C 2yc'
_space_group_name_H-M_alt 'C 1 2/c 1'
_atom_sites_solution_hydrogens geom
_atom_sites_solution_primary dual
_audit_creation_date 2018-03-12
_audit_creation_method
;
Olex2 1.2-beta
(compiled 2018.02.02 svn.r3481 for OlexSys, GUI svn.r5470)
;
_audit_update_record
;
2020-08-20 deposited with the CCDC.	2021-03-01 downloaded from the CCDC.
;
_cell_angle_alpha 90
_cell_angle_beta 114.491(2)
_cell_angle_gamma 90
_cell_formula_units_Z 4
_cell_length_a 31.6627(5)
_cell_length_b 20.3859(2)
_cell_length_c 26.5585(4)
_cell_measurement_reflns_used 111185
_cell_measurement_temperature 120.0
_cell_measurement_theta_max 28.5640
_cell_measurement_theta_min 3.0580
_cell_volume 15600.4(4)
_computing_cell_refinement 'CrysAlisPro 1.171.38.43 (Rigaku OD, 2015)'
_computing_data_collection 'CrysAlisPro 1.171.38.43 (Rigaku OD, 2015)'
_computing_data_reduction 'CrysAlisPro 1.171.38.43 (Rigaku OD, 2015)'
_computing_molecular_graphics 'Olex2 (Dolomanov et al., 2009)'
_computing_publication_material 'Olex2 (Dolomanov et al., 2009)'
_computing_structure_refinement 'ShelXL (Sheldrick, 2015)'
_computing_structure_solution 'ShelXT (Sheldrick, 2015)'
_diffrn_ambient_environment N~2~
_diffrn_ambient_temperature 120.0
_diffrn_detector 'CCD plate'
_diffrn_detector_area_resol_mean 5.1574
_diffrn_detector_type Atlas
_diffrn_measured_fraction_theta_full 0.998
_diffrn_measured_fraction_theta_max 0.998
_diffrn_measurement_details
'List of Runs (angles in degrees, time in seconds): # Type Start End Width t~exp~ \w \q \k \f Frames -------------------------------------------------------------------------- 1 \w -20.00 30.00 1.00 20.00 -- -9.43 -99.00 -60.00 50 2 \w -32.00 63.00 1.00 20.00 -- -9.43 38.00 90.00 95 3 \w -20.00 30.00 1.00 20.00 -- -9.43 -99.00 128.00 50 4 \w -32.00 63.00 1.00 20.00 -- -9.43 38.00 120.00 95 5 \w -49.00 -1.00 1.00 20.00 -- -9.43 99.00-125.00 48 6 \w -88.00 27.00 1.00 20.00 -- -9.43 -19.00 -90.00 115 7 \w -62.00 33.00 1.00 20.00 -- 10.84 -38.00-150.00 95 8 \w -36.00 61.00 1.00 20.00 -- -9.43 57.00 -30.00 97 9 \w -20.00 30.00 1.00 20.00 -- -9.43 -99.00 30.00 50 10 \w -84.00 -38.00 1.00 20.00 -- -9.43 153.00 40.73 46 11 \w -21.00 85.00 1.00 20.00 -- 10.84 77.00-180.00 106 12 \w 0.00 65.00 1.00 20.00 -- 10.84-123.00 -97.06 65 13 \w 7.00 71.00 1.00 20.00 -- 10.84-133.00 85.04 64 14 \w -83.00 -58.00 1.00 20.00 -- -9.43 -77.00 120.00 25 15 \w -20.00 30.00 1.00 20.00 -- -9.43 -99.00-150.00 50 16 \w -20.00 51.00 1.00 20.00 -- 10.84 -99.00 30.00 71 17 \w -6.00 60.00 1.00 20.00 -- 10.84-115.00-147.91 66 18 \w -2.00 63.00 1.00 20.00 -- 10.84-120.00 -13.70 65'
_diffrn_measurement_device 'four-circle diffractometer'
_diffrn_measurement_device_type 'Rigaku Oxford DIffraction SuperNova'
_diffrn_measurement_method '\w scans'
_diffrn_orient_matrix_type 'CrysAlisPro convention (1999,Acta A55,543-557)'
_diffrn_orient_matrix_UB_11 0.0233678000
_diffrn_orient_matrix_UB_12 0.0088556000
_diffrn_orient_matrix_UB_13 0.0165365000
_diffrn_orient_matrix_UB_21 0.0008141000
_diffrn_orient_matrix_UB_22 -0.0232910000
_diffrn_orient_matrix_UB_23 0.0202282000
_diffrn_orient_matrix_UB_31 0.0077186000
_diffrn_orient_matrix_UB_32 -0.0242819000
_diffrn_orient_matrix_UB_33 -0.0133614000
_diffrn_radiation_monochromator mirror
_diffrn_radiation_probe x-ray
_diffrn_radiation_type MoK\a
_diffrn_radiation_wavelength 0.71073
_diffrn_reflns_av_R_equivalents 0.0552
_diffrn_reflns_av_unetI/netI 0.0265
_diffrn_reflns_Laue_measured_fraction_full 0.998
_diffrn_reflns_Laue_measured_fraction_max 0.998
_diffrn_reflns_limit_h_max 38
_diffrn_reflns_limit_h_min -38
_diffrn_reflns_limit_k_max 24
_diffrn_reflns_limit_k_min -24
_diffrn_reflns_limit_l_max 31
_diffrn_reflns_limit_l_min -31
_diffrn_reflns_number 238777
_diffrn_reflns_point_group_measured_fraction_full 0.998
_diffrn_reflns_point_group_measured_fraction_max 0.998
_diffrn_reflns_theta_full 25.242
_diffrn_reflns_theta_max 25.350
_diffrn_reflns_theta_min 2.728
_diffrn_source 'micro-focus sealed X-ray tube'
_diffrn_source_type 'SuperNova (Mo) X-ray Source'
_diffrn_standards_number 0
_exptl_absorpt_coefficient_mu 0.833
_exptl_absorpt_correction_T_max 0.9649
_exptl_absorpt_correction_T_min 0.8530
_exptl_absorpt_correction_type multi-scan
_exptl_absorpt_process_details
'SADABS-2014/5 (Bruker,2014/5) was used for absorption correction. wR2(int) was 0.0831 before and 0.0584 after correction. The Ratio of minimum to maximum transmission is 0.8840. The \l/2 correction factor is Not present.'
_exptl_crystal_colour 'dark red'
_exptl_crystal_density_diffrn 1.631
_exptl_crystal_description prism
_exptl_crystal_F_000 7812
_exptl_crystal_recrystallization_method
'The material was recrystallised from a mixture of diethyl ether and acetonitrile  by vapour diffusion'
_exptl_crystal_size_max 0.434
_exptl_crystal_size_mid 0.325
_exptl_crystal_size_min 0.289
_refine_diff_density_max 2.054
_refine_diff_density_min -1.199
_refine_diff_density_rms 0.103
_refine_ls_extinction_method none
_refine_ls_goodness_of_fit_ref 1.042
_refine_ls_hydrogen_treatment constr
_refine_ls_matrix_type full
_refine_ls_number_parameters 1006
_refine_ls_number_reflns 14267
_refine_ls_number_restraints 197
_refine_ls_restrained_S_all 1.082
_refine_ls_R_factor_all 0.0749
_refine_ls_R_factor_gt 0.0655
_refine_ls_shift/su_max 0.025
_refine_ls_shift/su_mean 0.000
_refine_ls_structure_factor_coef Fsqd
_refine_ls_weighting_details 'w=1/[\s^2^(Fo^2^)+(0.0916P)^2^+118.4251P] where P=(Fo^2^+2Fc^2^)/3'
_refine_ls_weighting_scheme calc
_refine_ls_wR_factor_gt 0.1774
_refine_ls_wR_factor_ref 0.1864
_reflns_Friedel_coverage 0.000
_reflns_number_gt 12312
_reflns_number_total 14267
_reflns_threshold_expression 'I > 2\s(I)'
_cod_data_source_file d1sc00647a2.cif
_cod_data_source_block 3
_cod_depositor_comments 'Adding full bibliography for 1560727--1560734.cif.'
_cod_database_code 1560733
_shelx_shelxl_version_number 2018/1
_chemical_oxdiff_formula 'C120 H84 Ni4 S6 O18 F18 Fe Cl4'
_chemical_oxdiff_usercomment '@ 120 K JV710'
_shelx_space_group_comment
;
The symmetry employed for this shelxl refinement is uniquely defined
by the following loop, which should always be used as a source of
symmetry information in preference to the above space-group names.
They are only intended as comments.
;
_shelx_estimated_absorpt_t_max 0.795
_shelx_estimated_absorpt_t_min 0.714
_olex2_refinement_description
;
1. Fixed Uiso
 At 1.2 times of:
  All C(H) groups
 At 1.5 times of:
  All C(H,H,H) groups
2. Restrained distances
 C68-F11 \\sim C68-F10 \\sim C68-F12
 with sigma of 0.02
 F11-F10 \\sim F10-F12 \\sim F12-F11
 with sigma of 0.04
 O10-O11 \\sim O11-O12 \\sim O10-O12
 with sigma of 0.04
 C68-O10 \\sim C68-O11 \\sim C68-O12
 with sigma of 0.04
3. Uiso/Uaniso restraints and constraints
F10 \\sim F11 \\sim F12 \\sim O10 \\sim O11 \\sim O12 \\sim C68: within 2A with
sigma of 0.04 and sigma for terminal atoms of 0.08
4. Rigid body (RIGU) restrains
 F10, F11, F12, O10, O11, O12, C68
 with sigma for 1-2 distances of 0.004 and sigma for 1-3 distances of 0.004
 S4, O10, O11, O12, C68, F10, F11, F12
 with sigma for 1-2 distances of 0.004 and sigma for 1-3 distances of 0.004
 S3, O7, O8, O9, C67, F7, F8, F9
 with sigma for 1-2 distances of 0.004 and sigma for 1-3 distances of 0.004
5. Same fragment restrains
{S1, F1, F2, F3, O1, O2, O3, C65} sigma for 1-2: 0.02, 1-3: 0.04
as
{S4, F10, F11, F12, O10, O11, O12, C68}
6. Others
 Fixed Sof: S4(0.5) F10(0.5) F11(0.5) F12(0.5) O10(0.5) O11(0.5) O12(0.5)
 C68(0.5)
7.a Aromatic/amide H refined with riding coordinates:
 C1(H1), C2(H2), C3(H3), C4(H4), C7(H7), C8(H8), C10(H10), C11(H11), C12(H12),
 C13(H13), C14(H14), C17(H17), C18(H18), C20(H20), C21(H21), C22(H22), C23(H23),
  C24(H24), C27(H27), C28(H28), C30(H30), C31(H31), C32(H32), C33(H33),
 C34(H34), C37(H37), C38(H38), C40(H40), C41(H41), C42(H42), C43(H43), C44(H44),
  C47(H47), C48(H48), C50(H50), C51(H51), C52(H52), C53(H53), C54(H54),
 C57(H57), C58(H58), C60(H60)
7.b Idealised Me refined as rotating group:
 C62(H62A,H62B,H62C)
;
_olex2_date_sample_data_collection 2018-03-06
_olex2_date_sample_submission 2018-02-02
_olex2_diffrn_ambient_temperature_device 'Oxford Cryosystems Cryostream 700+'
_olex2_exptl_crystal_mounting_method 'The crystal was mounted on a MITIGEN holder in Paratone oil.'
_olex2_submission_original_sample_id JV710
_olex2_submission_special_instructions 'No special instructions were received'
_oxdiff_exptl_absorpt_empirical_details
;
Empirical correction (ABSPACK) includes:
;
_oxdiff_exptl_absorpt_empirical_full_max 1.266
_oxdiff_exptl_absorpt_empirical_full_min 0.836

loop_
_space_group_symop_operation_xyz
'x, y, z'
'-x, y, -z+1/2'
'x+1/2, y+1/2, z'
'-x+1/2, y+1/2, -z+1/2'
'-x, -y, -z'
'x, -y, z-1/2'
'-x+1/2, -y+1/2, -z'
'x+1/2, -y+1/2, z-1/2'

loop_
_atom_site_label
_atom_site_type_symbol
_atom_site_fract_x
_atom_site_fract_y
_atom_site_fract_z
_atom_site_U_iso_or_equiv
_atom_site_adp_type
_atom_site_occupancy
_atom_site_site_symmetry_order
_atom_site_calc_flag
_atom_site_refinement_flags_posn
_atom_site_refinement_flags_adp
_atom_site_refinement_flags_occupancy
_atom_site_disorder_assembly
_atom_site_disorder_group
Ni1 Ni 0.59937(2) 0.59434(2) 0.66233(2) 0.02817(9) Uani 1 1 d . . . . .
Ni2 Ni 0.62999(2) 0.93627(2) 0.92061(2) 0.02455(8) Uani 1 1 d . . . . .
N1 N 0.62364(7) 0.63481(12) 0.60797(9) 0.0312(6) Uani 1 1 d . . . . .
N2 N 0.62882(7) 0.68022(11) 0.70300(9) 0.0260(5) Uani 1 1 d . . . . .
N3 N 0.66895(7) 0.89677(11) 0.99779(9) 0.0273(5) Uani 1 1 d . . . . .
N4 N 0.65466(7) 0.85153(11) 0.89936(8) 0.0247(5) Uani 1 1 d . . . . .
N5 N 0.56372(8) 0.51536(12) 0.61226(9) 0.0330(6) Uani 1 1 d . . . . .
N6 N 0.53470(7) 0.63548(11) 0.61609(9) 0.0270(5) Uani 1 1 d . . . . .
N7 N 0.40120(8) 1.01274(12) 0.55469(9) 0.0301(6) Uani 1 1 d . . . . .
N8 N 0.42838(7) 0.88915(11) 0.57797(9) 0.0265(5) Uani 1 1 d . . . . .
N9 N 0.65923(8) 0.54425(12) 0.70931(10) 0.0334(6) Uani 1 1 d . . . . .
N10 N 0.58040(8) 0.55024(12) 0.72259(9) 0.0322(6) Uani 1 1 d . . . . .
N11 N 0.68146(7) 0.99461(12) 0.91586(9) 0.0295(6) Uani 1 1 d . . . . .
N12 N 0.59503(7) 0.97704(11) 0.84041(9) 0.0283(6) Uani 1 1 d . . . . .
C1 C 0.62049(10) 0.60836(17) 0.56030(12) 0.0373(8) Uani 1 1 d . . . . .
H1 H 0.611013 0.563884 0.552684 0.045 Uiso 1 1 calc R . . . .
C2 C 0.63035(11) 0.64271(18) 0.52202(13) 0.0446(9) Uani 1 1 d . . . . .
H2 H 0.628219 0.622198 0.488931 0.054 Uiso 1 1 calc R . . . .
C3 C 0.64337(13) 0.70730(19) 0.53251(13) 0.0499(9) Uani 1 1 d . . . . .
H3 H 0.649831 0.732321 0.506353 0.060 Uiso 1 1 calc R . . . .
C4 C 0.64701(12) 0.73584(17) 0.58181(13) 0.0439(9) Uani 1 1 d . . . . .
H4 H 0.655897 0.780476 0.589738 0.053 Uiso 1 1 calc R . . . .
C5 C 0.63750(9) 0.69818(15) 0.61873(11) 0.0311(7) Uani 1 1 d . . . . .
C6 C 0.64290(9) 0.72238(14) 0.67387(11) 0.0284(7) Uani 1 1 d . . . . .
C7 C 0.66168(10) 0.78303(15) 0.69507(11) 0.0329(7) Uani 1 1 d . . . . .
H7 H 0.670700 0.812651 0.673698 0.039 Uiso 1 1 calc R . . . .
C8 C 0.66709(10) 0.79972(15) 0.74813(11) 0.0336(7) Uani 1 1 d . . . . .
H8 H 0.679864 0.841092 0.763329 0.040 Uiso 1 1 calc R . . . .
C9 C 0.65385(9) 0.75600(14) 0.77890(11) 0.0278(7) Uani 1 1 d . . . . .
C10 C 0.63465(8) 0.69648(14) 0.75419(11) 0.0270(6) Uani 1 1 d . . . . .
H10 H 0.625287 0.666080 0.774687 0.032 Uiso 1 1 calc R . . . .
C11 C 0.67669(10) 0.92467(16) 1.04651(12) 0.0367(8) Uani 1 1 d . . . . .
H11 H 0.666871 0.968613 1.046953 0.044 Uiso 1 1 calc R . . . .
C12 C 0.69843(12) 0.89182(17) 1.09605(12) 0.0433(9) Uani 1 1 d . . . . .
H12 H 0.704294 0.913226 1.130081 0.052 Uiso 1 1 calc R . . . .
C13 C 0.71152(12) 0.82736(18) 1.09539(13) 0.0469(9) Uani 1 1 d . . . . .
H13 H 0.725683 0.803371 1.128934 0.056 Uiso 1 1 calc R . . . .
C14 C 0.70378(10) 0.79798(16) 1.04521(12) 0.0372(8) Uani 1 1 d . . . . .
H14 H 0.712647 0.753722 1.043875 0.045 Uiso 1 1 calc R . . . .
C15 C 0.68296(9) 0.83415(14) 0.99724(11) 0.0284(7) Uani 1 1 d . . . . .
C16 C 0.67477(8) 0.80832(14) 0.94179(10) 0.0262(6) Uani 1 1 d . . . . .
C17 C 0.68521(10) 0.74490(14) 0.93203(11) 0.0325(7) Uani 1 1 d . . . . .
H17 H 0.697304 0.714272 0.961562 0.039 Uiso 1 1 calc R . . . .
C18 C 0.67786(9) 0.72661(14) 0.87892(11) 0.0308(7) Uani 1 1 d . . . . .
H18 H 0.684900 0.683220 0.871829 0.037 Uiso 1 1 calc R . . . .
C19 C 0.66012(8) 0.77177(14) 0.83573(11) 0.0281(7) Uani 1 1 d . . . . .
C20 C 0.64809(8) 0.83360(14) 0.84813(10) 0.0256(6) Uani 1 1 d . . . . .
H20 H 0.634628 0.864364 0.818921 0.031 Uiso 1 1 calc R . . . .
C21 C 0.58130(11) 0.45539(16) 0.61242(13) 0.0420(8) Uani 1 1 d . . . . .
H21 H 0.613889 0.449316 0.631364 0.050 Uiso 1 1 calc R . . . .
C22 C 0.55427(13) 0.40252(18) 0.58643(15) 0.0520(10) Uani 1 1 d . . . . .
H22 H 0.567854 0.360877 0.586767 0.062 Uiso 1 1 calc R . . . .
C23 C 0.50668(13) 0.41126(18) 0.55966(15) 0.0527(10) Uani 1 1 d . . . . .
H23 H 0.487037 0.375174 0.542344 0.063 Uiso 1 1 calc R . . . .
C24 C 0.48797(11) 0.47283(16) 0.55832(13) 0.0428(9) Uani 1 1 d . . . . .
H24 H 0.455456 0.479794 0.539694 0.051 Uiso 1 1 calc R . . . .
C25 C 0.51771(9) 0.52448(15) 0.58482(11) 0.0322(7) Uani 1 1 d . . . . .
C26 C 0.50166(9) 0.59324(14) 0.58355(11) 0.0291(7) Uani 1 1 d . . . . .
C27 C 0.45729(9) 0.61495(15) 0.54979(12) 0.0337(7) Uani 1 1 d . . . . .
H27 H 0.434107 0.584518 0.528271 0.040 Uiso 1 1 calc R . . . .
C28 C 0.44713(9) 0.68048(16) 0.54771(11) 0.0341(7) Uani 1 1 d . . . . .
H28 H 0.416682 0.695512 0.525249 0.041 Uiso 1 1 calc R . . . .
C29 C 0.48154(9) 0.72517(14) 0.57860(11) 0.0278(6) Uani 1 1 d . . . . .
C30 C 0.52460(8) 0.69923(14) 0.61311(11) 0.0285(6) Uani 1 1 d . . . . .
H30 H 0.548056 0.728630 0.635777 0.034 Uiso 1 1 calc R . . . .
C31 C 0.38662(11) 1.07478(15) 0.54550(12) 0.0382(8) Uani 1 1 d . . . . .
H31 H 0.355837 1.084402 0.540765 0.046 Uiso 1 1 calc R . . . .
C32 C 0.41438(12) 1.12575(17) 0.54256(15) 0.0493(9) Uani 1 1 d . . . . .
H32 H 0.402957 1.169443 0.535983 0.059 Uiso 1 1 calc R . . . .
C33 C 0.45900(12) 1.11159(18) 0.54940(16) 0.0537(10) Uani 1 1 d . . . . .
H33 H 0.479015 1.145745 0.548301 0.064 Uiso 1 1 calc R . . . .
C34 C 0.47427(11) 1.04814(16) 0.55776(14) 0.0444(9) Uani 1 1 d . . . . .
H34 H 0.504891 1.037711 0.562324 0.053 Uiso 1 1 calc R . . . .
C35 C 0.44436(9) 0.99891(15) 0.55951(11) 0.0331(7) Uani 1 1 d . . . . .
C36 C 0.45719(9) 0.92926(14) 0.56631(11) 0.0310(7) Uani 1 1 d . . . . .
C37 C 0.49555(9) 0.90482(16) 0.56021(13) 0.0377(8) Uani 1 1 d . . . . .
H37 H 0.515762 0.933713 0.552688 0.045 Uiso 1 1 calc R . . . .
C38 C 0.50431(9) 0.83843(16) 0.56509(12) 0.0360(7) Uani 1 1 d . . . . .
H38 H 0.530900 0.821383 0.561612 0.043 Uiso 1 1 calc R . . . .
C39 C 0.47418(9) 0.79665(14) 0.57509(11) 0.0282(7) Uani 1 1 d . . . . .
C40 C 0.43689(8) 0.82460(13) 0.58172(10) 0.0253(6) Uani 1 1 d . . . . .
H40 H 0.416310 0.796495 0.589315 0.030 Uiso 1 1 calc R . . . .
C41 C 0.70053(10) 0.55247(17) 0.70721(14) 0.0421(8) Uani 1 1 d . . . . .
H41 H 0.702503 0.580518 0.679695 0.050 Uiso 1 1 calc R . . . .
C42 C 0.74036(11) 0.52146(19) 0.74377(16) 0.0508(10) Uani 1 1 d . . . . .
H42 H 0.769342 0.528807 0.741995 0.061 Uiso 1 1 calc R . . . .
C43 C 0.73709(12) 0.4801(2) 0.78241(16) 0.0581(11) Uani 1 1 d . . . . .
H43 H 0.763783 0.457452 0.807337 0.070 Uiso 1 1 calc R . . . .
C44 C 0.69474(12) 0.4714(2) 0.78516(15) 0.0546(10) Uani 1 1 d . . . . .
H44 H 0.692055 0.443047 0.812079 0.065 Uiso 1 1 calc R . . . .
C45 C 0.65623(10) 0.50479(16) 0.74782(12) 0.0387(8) Uani 1 1 d . . . . .
C46 C 0.61045(11) 0.50143(17) 0.74975(12) 0.0401(8) Uani 1 1 d . . . . .
C47 C 0.59751(13) 0.4514(2) 0.77611(17) 0.0609(11) Uani 1 1 d . . . . .
H47 H 0.618620 0.417002 0.794268 0.073 Uiso 1 1 calc R . . . .
C48 C 0.55380(13) 0.4521(2) 0.77564(17) 0.0638(11) Uani 1 1 d . . . . .
H48 H 0.544226 0.417342 0.792397 0.077 Uiso 1 1 calc R . . . .
C49 C 0.52372(11) 0.50386(17) 0.75048(12) 0.0411(8) Uani 1 1 d . . . . .
C50 C 0.53879(9) 0.55167(14) 0.72436(11) 0.0322(7) Uani 1 1 d . . . . .
H50 H 0.518526 0.587126 0.706894 0.039 Uiso 1 1 calc R . . . .
C51 C 0.72518(9) 0.99965(16) 0.95488(12) 0.0350(7) Uani 1 1 d . . . . .
H51 H 0.734388 0.972441 0.986696 0.042 Uiso 1 1 calc R . . . .
C52 C 0.75695(10) 1.04233(17) 0.95066(14) 0.0419(8) Uani 1 1 d . . . . .
H52 H 0.787408 1.045158 0.979239 0.050 Uiso 1 1 calc R . . . .
C53 C 0.74381(11) 1.08125(18) 0.90396(15) 0.0460(9) Uani 1 1 d . . . . .
H53 H 0.765150 1.111440 0.900126 0.055 Uiso 1 1 calc R . . . .
C54 C 0.69930(11) 1.07578(16) 0.86286(13) 0.0403(8) Uani 1 1 d . . . . .
H54 H 0.689821 1.101386 0.830114 0.048 Uiso 1 1 calc R . . . .
C55 C 0.66872(9) 1.03213(14) 0.87042(11) 0.0303(7) Uani 1 1 d . . . . .
C56 C 0.61960(9) 1.02545(14) 0.83025(11) 0.0303(7) Uani 1 1 d . . . . .
C57 C 0.59901(12) 1.06784(19) 0.78645(14) 0.0497(10) Uani 1 1 d . . . . .
H57 H 0.616912 1.099835 0.777999 0.060 Uiso 1 1 calc R . . . .
C58 C 0.55135(13) 1.06281(19) 0.75478(14) 0.0530(10) Uani 1 1 d . . . . .
H58 H 0.536434 1.093018 0.725502 0.064 Uiso 1 1 calc R . . . .
C59 C 0.52565(10) 1.01484(15) 0.76528(11) 0.0352(8) Uani 1 1 d . . . . .
C60 C 0.54944(9) 0.97149(14) 0.80841(11) 0.0299(7) Uani 1 1 d . . . . .
H60 H 0.532700 0.936625 0.815427 0.036 Uiso 1 1 calc R . . . .
Fe1 Fe 0.500000 0.76196(3) 0.750000 0.02837(13) Uani 1 2 d S T P . .
Cl2 Cl 0.45065(2) 0.69708(4) 0.68621(3) 0.03401(17) Uani 1 1 d . . . . .
Cl1 Cl 0.53827(2) 0.82570(4) 0.71684(3) 0.03510(17) Uani 1 1 d . . . . .
S1 S 0.61913(3) 0.95104(4) 0.60729(3) 0.0451(2) Uani 1 1 d D . . . .
F1 F 0.64585(11) 0.94478(13) 0.71473(9) 0.0819(9) Uani 1 1 d D . . . .
F2 F 0.63082(11) 1.04107(12) 0.68179(11) 0.0842(9) Uani 1 1 d D . . . .
F3 F 0.57517(9) 0.97402(15) 0.66926(10) 0.0810(8) Uani 1 1 d D . . . .
O1 O 0.66724(8) 0.95827(16) 0.61726(11) 0.0692(9) Uani 1 1 d D . . . .
O2 O 0.58788(8) 0.99632(12) 0.56768(10) 0.0527(7) Uani 1 1 d D . . . .
O3 O 0.60349(8) 0.88447(12) 0.60252(10) 0.0484(6) Uani 1 1 d D . . . .
C65 C 0.61740(12) 0.97873(17) 0.67054(15) 0.0570(11) Uani 1 1 d D . . . .
S2 S 0.82489(3) 0.88689(5) 0.94322(4) 0.0551(3) Uani 1 1 d . . . . .
F4 F 0.74863(8) 0.93019(12) 0.86102(9) 0.0658(7) Uani 1 1 d . . . . .
F5 F 0.76284(7) 0.82864(13) 0.85694(9) 0.0657(7) Uani 1 1 d . . . . .
F6 F 0.80430(9) 0.90217(14) 0.83831(9) 0.0721(7) Uani 1 1 d . . . . .
O4 O 0.84565(11) 0.95075(15) 0.95131(13) 0.0703(9) Uani 1 1 d . . . . .
O5 O 0.85505(9) 0.83397(16) 0.94275(13) 0.0741(10) Uani 1 1 d . . . . .
O6 O 0.79602(11) 0.87408(15) 0.97191(11) 0.0709(9) Uani 1 1 d . . . . .
C66 C 0.78268(12) 0.88766(18) 0.87214(15) 0.0494(10) Uani 1 1 d . . . . .
S3 S 0.78447(5) 0.70021(6) 0.73703(5) 0.0797(4) Uani 1 1 d . U . . .
F7 F 0.83491(14) 0.7960(2) 0.79760(18) 0.1525(16) Uani 1 1 d . U . . .
F8 F 0.76768(11) 0.82454(14) 0.73594(14) 0.0979(11) Uani 1 1 d . U . . .
F9 F 0.82399(15) 0.7995(2) 0.7115(2) 0.1592(15) Uani 1 1 d . U . . .
O7 O 0.82801(16) 0.6656(2) 0.75017(17) 0.1424(16) Uani 1 1 d . U . . .
O8 O 0.76510(18) 0.6954(2) 0.77621(14) 0.1227(15) Uani 1 1 d . U . . .
O9 O 0.75296(12) 0.69641(17) 0.68116(12) 0.0814(10) Uani 1 1 d . U . . .
C67 C 0.80248(19) 0.7836(3) 0.7457(2) 0.0921(16) Uani 1 1 d . U . . .
S4 S 0.61959(13) 0.4957(3) 0.91481(14) 0.1449(17) Uani 0.5 1 d D U . . .
F10 F 0.6369(4) 0.6050(5) 0.9201(4) 0.212(4) Uani 0.5 1 d D U . . .
F11 F 0.6917(3) 0.5502(3) 0.9080(4) 0.172(3) Uani 0.5 1 d D U . . .
F12 F 0.6438(4) 0.5720(4) 0.8536(3) 0.188(4) Uani 0.5 1 d D U . . .
O10 O 0.6434(4) 0.4349(5) 0.9043(5) 0.225(6) Uani 0.5 1 d D U . . .
O11 O 0.6271(4) 0.4991(8) 0.9711(3) 0.209(6) Uani 0.5 1 d D U . . .
O12 O 0.5730(3) 0.5022(9) 0.8753(5) 0.247(8) Uani 0.5 1 d D U . . .
C68 C 0.6509(2) 0.5511(4) 0.9012(2) 0.143(3) Uani 0.5 1 d D U . . .
N13 N 0.47351(18) 0.7527(2) 0.4448(2) 0.1021(17) Uani 1 1 d . . . . .
C61 C 0.43745(18) 0.7834(3) 0.4237(3) 0.0876(17) Uani 1 1 d . . . . .
C62 C 0.3984(2) 0.8177(4) 0.4023(4) 0.159(4) Uani 1 1 d . . . . .
H62A H 0.394536 0.835882 0.366524 0.239 Uiso 1 1 calc GR . . . .
H62B H 0.399714 0.853559 0.427524 0.239 Uiso 1 1 calc GR . . . .
H62C H 0.372094 0.789012 0.397191 0.239 Uiso 1 1 calc GR . . . .

loop_
_atom_site_aniso_label
_atom_site_aniso_U_11
_atom_site_aniso_U_22
_atom_site_aniso_U_33
_atom_site_aniso_U_23
_atom_site_aniso_U_13
_atom_site_aniso_U_12
Ni1 0.01976(14) 0.03109(17) 0.02939(15) -0.00943(13) 0.00594(11) 0.00110(13)
Ni2 0.01916(13) 0.02488(16) 0.02419(14) -0.00388(13) 0.00355(11) 0.00162(12)
N1 0.0205(9) 0.0398(13) 0.0299(10) -0.0098(10) 0.0072(7) 0.0029(9)
N2 0.0166(9) 0.0317(11) 0.0247(9) -0.0048(9) 0.0036(7) 0.0044(8)
N3 0.0210(9) 0.0312(11) 0.0247(9) -0.0047(9) 0.0044(7) 0.0000(9)
N4 0.0161(9) 0.0283(11) 0.0242(9) -0.0025(9) 0.0029(7) 0.0020(8)
N5 0.0287(10) 0.0348(12) 0.0328(10) -0.0097(10) 0.0102(8) -0.0023(10)
N6 0.0204(9) 0.0311(11) 0.0260(9) -0.0055(9) 0.0061(7) -0.0002(9)
N7 0.0296(10) 0.0284(11) 0.0245(10) 0.0028(9) 0.0036(8) -0.0046(9)
N8 0.0186(9) 0.0297(11) 0.0258(10) 0.0015(9) 0.0037(7) -0.0051(9)
N9 0.0257(10) 0.0325(12) 0.0378(11) -0.0106(10) 0.0090(8) 0.0044(9)
N10 0.0265(10) 0.0349(12) 0.0318(10) -0.0081(10) 0.0087(8) 0.0009(9)
N11 0.0240(10) 0.0299(11) 0.0306(10) -0.0085(9) 0.0073(8) -0.0031(9)
N12 0.0245(10) 0.0273(11) 0.0263(10) -0.0064(9) 0.0039(8) -0.0021(9)
C1 0.0262(12) 0.0477(17) 0.0339(13) -0.0121(12) 0.0083(10) 0.0037(12)
C2 0.0431(15) 0.0567(19) 0.0317(13) -0.0065(13) 0.0131(10) 0.0159(14)
C3 0.0606(18) 0.055(2) 0.0338(14) 0.0083(14) 0.0192(12) 0.0167(16)
C4 0.0512(17) 0.0390(16) 0.0377(14) 0.0008(13) 0.0148(12) 0.0072(14)
C5 0.0219(11) 0.0384(15) 0.0275(12) -0.0019(11) 0.0049(9) 0.0093(11)
C6 0.0200(11) 0.0315(14) 0.0257(11) -0.0020(11) 0.0014(9) 0.0047(10)
C7 0.0334(13) 0.0315(14) 0.0295(12) -0.0017(11) 0.0087(10) 0.0009(12)
C8 0.0303(13) 0.0312(14) 0.0287(13) -0.0053(11) 0.0018(10) -0.0005(12)
C9 0.0195(10) 0.0330(14) 0.0260(11) -0.0028(11) 0.0046(8) 0.0035(10)
C10 0.0204(10) 0.0299(13) 0.0290(11) -0.0028(10) 0.0083(8) 0.0017(10)
C11 0.0357(14) 0.0362(15) 0.0317(13) -0.0074(12) 0.0076(10) 0.0041(12)
C12 0.0497(16) 0.0496(18) 0.0249(12) -0.0068(13) 0.0099(11) 0.0069(15)
C13 0.0487(17) 0.058(2) 0.0272(13) 0.0054(14) 0.0084(11) 0.0162(15)
C14 0.0384(13) 0.0395(16) 0.0318(12) 0.0009(12) 0.0126(10) 0.0112(12)
C15 0.0201(11) 0.0357(14) 0.0256(11) -0.0024(11) 0.0057(8) 0.0043(10)
C16 0.0196(10) 0.0298(13) 0.0264(11) -0.0013(10) 0.0067(8) 0.0014(10)
C17 0.0322(13) 0.0305(14) 0.0305(12) 0.0020(11) 0.0087(10) 0.0066(11)
C18 0.0295(12) 0.0262(13) 0.0327(12) -0.0043(11) 0.0088(9) 0.0044(11)
C19 0.0175(10) 0.0321(13) 0.0296(12) -0.0105(11) 0.0047(9) -0.0011(10)
C20 0.0181(10) 0.0307(13) 0.0223(11) -0.0015(10) 0.0026(8) -0.0006(10)
C21 0.0385(14) 0.0384(16) 0.0438(15) -0.0095(13) 0.0116(11) 0.0042(13)
C22 0.0598(19) 0.0374(17) 0.0529(17) -0.0144(14) 0.0174(14) 0.0010(15)
C23 0.0550(19) 0.0401(17) 0.0543(18) -0.0159(15) 0.0138(15) -0.0149(15)
C24 0.0374(14) 0.0379(16) 0.0476(16) -0.0100(14) 0.0122(12) -0.0096(13)
C25 0.0311(12) 0.0351(15) 0.0288(12) -0.0080(11) 0.0108(9) -0.0055(11)
C26 0.0230(11) 0.0345(14) 0.0281(11) -0.0071(11) 0.0090(8) -0.0048(11)
C27 0.0241(12) 0.0376(15) 0.0319(13) -0.0077(12) 0.0039(10) -0.0099(11)
C28 0.0191(11) 0.0482(17) 0.0275(12) -0.0016(12) 0.0021(9) -0.0017(12)
C29 0.0206(10) 0.0342(14) 0.0274(11) -0.0003(11) 0.0088(8) 0.0001(10)
C30 0.0172(10) 0.0361(14) 0.0303(11) -0.0077(11) 0.0080(8) -0.0052(10)
C31 0.0391(14) 0.0333(15) 0.0389(14) 0.0061(12) 0.0127(11) -0.0013(12)
C32 0.0583(18) 0.0305(15) 0.0584(18) 0.0089(14) 0.0234(13) -0.0018(14)
C33 0.0521(17) 0.0403(17) 0.0659(19) 0.0078(15) 0.0217(14) -0.0172(14)
C34 0.0350(14) 0.0377(16) 0.0556(17) 0.0055(14) 0.0141(12) -0.0105(13)
C35 0.0255(12) 0.0381(15) 0.0296(12) 0.0025(12) 0.0053(9) -0.0072(11)
C36 0.0223(11) 0.0333(14) 0.0302(12) 0.0018(11) 0.0036(9) -0.0063(11)
C37 0.0255(11) 0.0416(16) 0.0465(14) 0.0026(13) 0.0155(10) -0.0102(11)
C38 0.0239(11) 0.0436(16) 0.0416(13) 0.0004(13) 0.0147(9) -0.0028(12)
C39 0.0192(11) 0.0362(14) 0.0241(11) -0.0026(11) 0.0039(8) -0.0038(11)
C40 0.0175(10) 0.0281(13) 0.0244(11) 0.0007(10) 0.0027(8) -0.0061(10)
C41 0.0274(12) 0.0450(17) 0.0522(16) -0.0081(14) 0.0149(11) 0.0032(12)
C42 0.0276(14) 0.053(2) 0.0633(19) -0.0095(17) 0.0104(13) 0.0058(14)
C43 0.0306(15) 0.066(2) 0.060(2) -0.0047(19) 0.0000(15) 0.0187(16)
C44 0.0450(17) 0.063(2) 0.0478(17) 0.0086(17) 0.0111(13) 0.0206(16)
C45 0.0284(13) 0.0438(16) 0.0342(14) -0.0069(13) 0.0034(10) 0.0102(12)
C46 0.0369(14) 0.0458(17) 0.0333(13) 0.0006(13) 0.0101(11) 0.0096(13)
C47 0.0532(18) 0.058(2) 0.074(2) 0.0237(18) 0.0295(14) 0.0222(16)
C48 0.0631(18) 0.058(2) 0.084(2) 0.0275(18) 0.0448(14) 0.0148(17)
C49 0.0414(14) 0.0458(17) 0.0372(13) 0.0008(13) 0.0175(10) 0.0041(13)
C50 0.0298(12) 0.0316(14) 0.0304(12) -0.0077(11) 0.0077(10) 0.0037(11)
C51 0.0249(12) 0.0407(16) 0.0351(13) -0.0061(12) 0.0080(10) -0.0015(12)
C52 0.0255(13) 0.0472(18) 0.0462(16) -0.0061(14) 0.0083(11) -0.0046(13)
C53 0.0323(13) 0.0455(18) 0.0600(17) -0.0065(15) 0.0191(11) -0.0102(13)
C54 0.0394(14) 0.0382(16) 0.0424(14) -0.0031(13) 0.0162(11) -0.0043(13)
C55 0.0282(11) 0.0304(13) 0.0314(12) -0.0095(11) 0.0115(9) -0.0030(11)
C56 0.0334(12) 0.0281(13) 0.0264(11) -0.0068(10) 0.0096(9) -0.0049(11)
C57 0.0431(17) 0.055(2) 0.0373(16) 0.0066(15) 0.0030(13) -0.0151(15)
C58 0.0464(18) 0.062(2) 0.0319(15) 0.0187(15) -0.0027(13) -0.0058(17)
C59 0.0329(14) 0.0378(15) 0.0255(12) -0.0014(12) 0.0028(10) -0.0023(12)
C60 0.0261(12) 0.0286(13) 0.0284(12) -0.0057(11) 0.0045(9) -0.0016(11)
Fe1 0.0234(2) 0.0333(3) 0.0255(2) 0.000 0.00724(17) 0.000
Cl2 0.0282(3) 0.0411(4) 0.0304(3) -0.0030(3) 0.0099(2) -0.0060(3)
Cl1 0.0288(3) 0.0401(4) 0.0335(3) 0.0004(3) 0.0100(2) -0.0065(3)
S1 0.0269(3) 0.0527(4) 0.0475(4) 0.0163(3) 0.0072(3) -0.0090(3)
F1 0.113(2) 0.0662(15) 0.0466(11) 0.0141(11) 0.0136(12) -0.0107(14)
F2 0.1092(19) 0.0481(12) 0.0746(15) -0.0001(12) 0.0174(13) -0.0255(13)
F3 0.0865(14) 0.0910(18) 0.0791(13) -0.0151(13) 0.0479(9) -0.0206(13)
O1 0.0277(10) 0.098(2) 0.0691(15) 0.0341(14) 0.0076(10) -0.0101(12)
O2 0.0333(10) 0.0590(14) 0.0534(12) 0.0202(11) 0.0056(9) -0.0084(10)
O3 0.0388(11) 0.0499(13) 0.0508(12) 0.0078(10) 0.0129(9) -0.0031(10)
C65 0.0605(19) 0.0442(18) 0.0586(19) 0.0100(16) 0.0169(15) -0.0179(16)
S2 0.0455(5) 0.0563(5) 0.0455(4) 0.0051(4) 0.0011(4) 0.0033(4)
F4 0.0542(11) 0.0787(14) 0.0539(11) 0.0158(11) 0.0118(9) 0.0305(10)
F5 0.0437(11) 0.0768(15) 0.0582(12) 0.0052(11) 0.0026(9) -0.0064(11)
F6 0.0763(13) 0.0880(17) 0.0553(11) 0.0032(11) 0.0304(9) -0.0115(12)
O4 0.0671(16) 0.0555(16) 0.0748(17) -0.0005(14) 0.0160(13) -0.0099(13)
O5 0.0383(13) 0.0783(19) 0.0784(19) 0.0026(16) -0.0030(13) 0.0171(13)
O6 0.0919(18) 0.0636(17) 0.0612(14) 0.0153(13) 0.0355(12) 0.0078(15)
C66 0.0388(16) 0.0458(18) 0.0519(18) 0.0007(16) 0.0071(14) 0.0032(15)
S3 0.1063(8) 0.0643(6) 0.0576(5) -0.0059(5) 0.0233(5) 0.0191(6)
F7 0.111(3) 0.144(3) 0.144(3) -0.078(2) -0.006(2) 0.030(2)
F8 0.0898(17) 0.0663(16) 0.129(2) -0.0024(16) 0.0371(15) 0.0140(14)
F9 0.163(2) 0.133(3) 0.232(3) -0.033(3) 0.1319(17) -0.029(2)
O7 0.151(3) 0.119(2) 0.090(2) -0.036(2) -0.016(2) 0.0897(19)
O8 0.229(3) 0.087(2) 0.0714(16) 0.0092(17) 0.0821(17) 0.025(3)
O9 0.0902(19) 0.092(2) 0.0552(14) -0.0083(15) 0.0232(13) 0.0286(16)
C67 0.080(3) 0.090(3) 0.098(3) -0.016(3) 0.028(2) 0.019(2)
S4 0.104(2) 0.234(5) 0.0840(19) -0.004(2) 0.0267(16) 0.053(3)
F10 0.255(9) 0.226(9) 0.156(6) 0.010(6) 0.086(5) 0.000(6)
F11 0.253(5) 0.058(4) 0.169(7) 0.013(4) 0.052(5) 0.030(5)
F12 0.327(10) 0.114(6) 0.101(4) 0.007(4) 0.067(4) -0.028(7)
O10 0.289(11) 0.211(9) 0.215(9) 0.028(9) 0.144(7) 0.015(9)
O11 0.182(9) 0.311(16) 0.146(6) 0.064(7) 0.080(5) 0.087(9)
O12 0.169(8) 0.40(2) 0.161(9) 0.050(14) 0.062(7) 0.042(9)
C68 0.212(5) 0.129(6) 0.014(3) -0.005(4) -0.027(4) -0.046(6)
N13 0.127(3) 0.063(2) 0.115(3) -0.023(2) 0.049(2) -0.034(2)
C61 0.080(3) 0.059(3) 0.125(4) -0.011(3) 0.044(2) -0.013(2)
C62 0.097(4) 0.109(5) 0.257(10) -0.015(6) 0.057(5) 0.024(4)

loop_
_atom_type_symbol
_atom_type_description
_atom_type_scat_dispersion_real
_atom_type_scat_dispersion_imag
_atom_type_scat_source
C C 0.0033 0.0016 'International Tables Vol C Tables 4.2.6.8 and 6.1.1.4'
H H 0.0000 0.0000 'International Tables Vol C Tables 4.2.6.8 and 6.1.1.4'
Cl Cl 0.1484 0.1585 'International Tables Vol C Tables 4.2.6.8 and 6.1.1.4'
F F 0.0171 0.0103 'International Tables Vol C Tables 4.2.6.8 and 6.1.1.4'
Fe Fe 0.3463 0.8444 'International Tables Vol C Tables 4.2.6.8 and 6.1.1.4'
N N 0.0061 0.0033 'International Tables Vol C Tables 4.2.6.8 and 6.1.1.4'
Ni Ni 0.3393 1.1124 'International Tables Vol C Tables 4.2.6.8 and 6.1.1.4'
O O 0.0106 0.0060 'International Tables Vol C Tables 4.2.6.8 and 6.1.1.4'
S S 0.1246 0.1234 'International Tables Vol C Tables 4.2.6.8 and 6.1.1.4'

loop_
_exptl_crystal_face_index_h
_exptl_crystal_face_index_k
_exptl_crystal_face_index_l
_exptl_crystal_face_perp_dist
-27 23 8 0.1454
-24 21 23 0.1853
-25 -21 23 0.1950
22 -18 -29 0.1254
34 8 -32 0.1448
-5 5 -32 0.1475
0 29 1 0.1808
-14 -8 -26 0.1643
-33 10 32 0.1621
16 15 -32 0.1701
27 -23 -4 0.1400
44 2 -10 0.1525
-14 11 35 0.2041
-24 -19 -10 0.2025
36 12 1 0.1855
-44 -2 10 0.2193
-4 -17 29 0.1475
-22 5 37 0.1654
18 6 -36 0.1481
-34 16 23 0.1462
-31 4 -13 0.1733
35 -3 9 0.1511
35 17 -8 0.1722
13 -12 25 0.1299
-25 8 -18 0.1588
1 -29 -2 0.1797

loop_
_geom_angle_atom_site_label_1
_geom_angle_atom_site_label_2
_geom_angle_atom_site_label_3
_geom_angle
_geom_angle_site_symmetry_1
_geom_angle_site_symmetry_3
_geom_angle_publ_flag
N1 Ni1 N5 96.99(10) . . ?
N1 Ni1 N6 89.23(9) . . ?
N1 Ni1 N10 175.06(8) . . ?
N2 Ni1 N1 79.00(9) . . ?
N2 Ni1 N5 172.24(9) . . ?
N2 Ni1 N6 95.02(8) . . ?
N2 Ni1 N10 99.89(9) . . ?
N5 Ni1 N10 84.66(10) . . ?
N6 Ni1 N5 78.19(9) . . ?
N6 Ni1 N10 95.67(9) . . ?
N9 Ni1 N1 96.08(10) . . ?
N9 Ni1 N2 90.06(9) . . ?
N9 Ni1 N5 97.01(9) . . ?
N9 Ni1 N6 173.27(10) . . ?
N9 Ni1 N10 79.08(10) . . ?
N3 Ni2 N4 78.91(9) . . ?
N3 Ni2 N7 98.31(9) . 2_656 ?
N3 Ni2 N8 88.38(9) . 2_656 ?
N3 Ni2 N12 175.37(10) . . ?
N4 Ni2 N7 171.52(10) . 2_656 ?
N4 Ni2 N8 93.30(9) . 2_656 ?
N4 Ni2 N12 98.76(9) . . ?
N7 Ni2 N8 78.55(10) 2_656 2_656 ?
N7 Ni2 N12 84.55(9) 2_656 . ?
N8 Ni2 N12 95.77(9) 2_656 . ?
N11 Ni2 N3 97.09(9) . . ?
N11 Ni2 N4 93.88(9) . . ?
N11 Ni2 N7 94.43(10) . 2_656 ?
N11 Ni2 N8 171.69(9) . 2_656 ?
N11 Ni2 N12 79.01(9) . . ?
C1 N1 Ni1 126.5(2) . . ?
C1 N1 C5 118.2(3) . . ?
C5 N1 Ni1 114.5(2) . . ?
C6 N2 Ni1 115.14(18) . . ?
C10 N2 Ni1 125.8(2) . . ?
C10 N2 C6 119.1(2) . . ?
C11 N3 Ni2 125.97(19) . . ?
C11 N3 C15 118.8(2) . . ?
C15 N3 Ni2 114.84(17) . . ?
C16 N4 Ni2 114.47(18) . . ?
C20 N4 Ni2 126.01(17) . . ?
C20 N4 C16 119.1(2) . . ?
C21 N5 Ni1 125.73(19) . . ?
C21 N5 C25 118.8(3) . . ?
C25 N5 Ni1 114.5(2) . . ?
C26 N6 Ni1 115.59(18) . . ?
C30 N6 Ni1 125.59(16) . . ?
C30 N6 C26 118.6(2) . . ?
C31 N7 Ni2 126.3(2) . 2_656 ?
C31 N7 C35 118.4(3) . . ?
C35 N7 Ni2 113.97(19) . 2_656 ?
C36 N8 Ni2 114.21(19) . 2_656 ?
C40 N8 Ni2 126.92(19) . 2_656 ?
C40 N8 C36 118.5(3) . . ?
C41 N9 Ni1 125.5(2) . . ?
C45 N9 Ni1 115.1(2) . . ?
C45 N9 C41 119.1(3) . . ?
C46 N10 Ni1 110.8(2) . . ?
C50 N10 Ni1 127.32(19) . . ?
C50 N10 C46 118.7(3) . . ?
C51 N11 Ni2 125.7(2) . . ?
C55 N11 Ni2 115.66(17) . . ?
C55 N11 C51 118.6(3) . . ?
C56 N12 Ni2 112.50(16) . . ?
C60 N12 Ni2 125.4(2) . . ?
C60 N12 C56 119.5(2) . . ?
N1 C1 H1 118.5 . . ?
N1 C1 C2 122.9(3) . . ?
C2 C1 H1 118.5 . . ?
C1 C2 H2 120.7 . . ?
C1 C2 C3 118.7(3) . . ?
C3 C2 H2 120.7 . . ?
C2 C3 H3 120.3 . . ?
C2 C3 C4 119.5(3) . . ?
C4 C3 H3 120.3 . . ?
C3 C4 H4 120.6 . . ?
C5 C4 C3 118.7(3) . . ?
C5 C4 H4 120.6 . . ?
N1 C5 C4 122.0(3) . . ?
N1 C5 C6 114.8(3) . . ?
C4 C5 C6 123.2(3) . . ?
N2 C6 C5 115.0(2) . . ?
N2 C6 C7 121.5(3) . . ?
C7 C6 C5 123.4(3) . . ?
C6 C7 H7 120.6 . . ?
C6 C7 C8 118.8(3) . . ?
C8 C7 H7 120.6 . . ?
C7 C8 H8 120.0 . . ?
C9 C8 C7 120.0(3) . . ?
C9 C8 H8 120.0 . . ?
C8 C9 C10 117.5(3) . . ?
C8 C9 C19 121.2(3) . . ?
C10 C9 C19 121.3(3) . . ?
N2 C10 C9 123.0(3) . . ?
N2 C10 H10 118.5 . . ?
C9 C10 H10 118.5 . . ?
N3 C11 H11 118.8 . . ?
N3 C11 C12 122.3(3) . . ?
C12 C11 H11 118.8 . . ?
C11 C12 H12 120.5 . . ?
C11 C12 C13 118.9(3) . . ?
C13 C12 H12 120.5 . . ?
C12 C13 H13 120.4 . . ?
C12 C13 C14 119.3(3) . . ?
C14 C13 H13 120.4 . . ?
C13 C14 H14 120.6 . . ?
C15 C14 C13 118.9(3) . . ?
C15 C14 H14 120.6 . . ?
N3 C15 C14 121.8(3) . . ?
N3 C15 C16 115.0(2) . . ?
C14 C15 C16 123.2(3) . . ?
N4 C16 C15 114.9(2) . . ?
N4 C16 C17 121.0(2) . . ?
C17 C16 C15 124.1(2) . . ?
C16 C17 H17 120.3 . . ?
C18 C17 C16 119.4(3) . . ?
C18 C17 H17 120.3 . . ?
C17 C18 H18 120.0 . . ?
C17 C18 C19 120.1(3) . . ?
C19 C18 H18 120.0 . . ?
C18 C19 C9 122.4(3) . . ?
C18 C19 C20 117.3(3) . . ?
C20 C19 C9 120.3(2) . . ?
N4 C20 C19 122.9(2) . . ?
N4 C20 H20 118.5 . . ?
C19 C20 H20 118.5 . . ?
N5 C21 H21 118.6 . . ?
N5 C21 C22 122.9(3) . . ?
C22 C21 H21 118.6 . . ?
C21 C22 H22 120.8 . . ?
C21 C22 C23 118.4(3) . . ?
C23 C22 H22 120.8 . . ?
C22 C23 H23 120.2 . . ?
C24 C23 C22 119.6(3) . . ?
C24 C23 H23 120.2 . . ?
C23 C24 H24 120.6 . . ?
C23 C24 C25 118.7(3) . . ?
C25 C24 H24 120.6 . . ?
N5 C25 C24 121.5(3) . . ?
N5 C25 C26 115.2(2) . . ?
C24 C25 C26 123.2(3) . . ?
N6 C26 C25 114.8(2) . . ?
N6 C26 C27 121.1(3) . . ?
C27 C26 C25 124.1(2) . . ?
C26 C27 H27 120.2 . . ?
C28 C27 C26 119.6(3) . . ?
C28 C27 H27 120.2 . . ?
C27 C28 H28 120.0 . . ?
C27 C28 C29 120.0(2) . . ?
C29 C28 H28 120.0 . . ?
C28 C29 C39 123.0(2) . . ?
C30 C29 C28 116.8(3) . . ?
C30 C29 C39 120.2(2) . . ?
N6 C30 C29 123.7(2) . . ?
N6 C30 H30 118.2 . . ?
C29 C30 H30 118.2 . . ?
N7 C31 H31 118.6 . . ?
N7 C31 C32 122.9(3) . . ?
C32 C31 H31 118.6 . . ?
C31 C32 H32 120.8 . . ?
C33 C32 C31 118.4(3) . . ?
C33 C32 H32 120.8 . . ?
C32 C33 H33 120.2 . . ?
C34 C33 C32 119.6(3) . . ?
C34 C33 H33 120.2 . . ?
C33 C34 H34 120.4 . . ?
C33 C34 C35 119.2(3) . . ?
C35 C34 H34 120.4 . . ?
N7 C35 C34 121.5(3) . . ?
N7 C35 C36 115.6(3) . . ?
C34 C35 C36 122.9(3) . . ?
N8 C36 C35 115.7(3) . . ?
N8 C36 C37 121.1(3) . . ?
C37 C36 C35 123.1(3) . . ?
C36 C37 H37 120.1 . . ?
C38 C37 C36 119.7(3) . . ?
C38 C37 H37 120.1 . . ?
C37 C38 H38 120.2 . . ?
C37 C38 C39 119.7(3) . . ?
C39 C38 H38 120.2 . . ?
C38 C39 C29 121.2(3) . . ?
C38 C39 C40 117.5(3) . . ?
C40 C39 C29 121.3(3) . . ?
N8 C40 C39 123.4(3) . . ?
N8 C40 H40 118.3 . . ?
C39 C40 H40 118.3 . . ?
N9 C41 H41 118.9 . . ?
N9 C41 C42 122.2(3) . . ?
C42 C41 H41 118.9 . . ?
C41 C42 H42 120.7 . . ?
C43 C42 C41 118.6(3) . . ?
C43 C42 H42 120.7 . . ?
C42 C43 H43 120.1 . . ?
C42 C43 C44 119.8(3) . . ?
C44 C43 H43 120.1 . . ?
C43 C44 H44 120.6 . . ?
C43 C44 C45 118.8(4) . . ?
C45 C44 H44 120.6 . . ?
N9 C45 C44 121.5(3) . . ?
N9 C45 C46 116.0(3) . . ?
C44 C45 C46 122.5(3) . . ?
N10 C46 C45 115.5(3) . . ?
N10 C46 C47 121.1(3) . . ?
C47 C46 C45 123.4(3) . . ?
C46 C47 H47 120.3 . . ?
C48 C47 C46 119.4(3) . . ?
C48 C47 H47 120.3 . . ?
C47 C48 H48 120.1 . . ?
C47 C48 C49 119.7(4) . . ?
C49 C48 H48 120.1 . . ?
C48 C49 C49 119.4(3) . 2_656 ?
C50 C49 C48 117.6(3) . . ?
C50 C49 C49 122.9(2) . 2_656 ?
N10 C50 C49 123.3(3) . . ?
N10 C50 H50 118.4 . . ?
C49 C50 H50 118.4 . . ?
N11 C51 H51 118.6 . . ?
N11 C51 C52 122.8(3) . . ?
C52 C51 H51 118.6 . . ?
C51 C52 H52 120.7 . . ?
C51 C52 C53 118.7(3) . . ?
C53 C52 H52 120.7 . . ?
C52 C53 H53 120.3 . . ?
C52 C53 C54 119.4(3) . . ?
C54 C53 H53 120.3 . . ?
C53 C54 H54 120.6 . . ?
C53 C54 C55 118.7(3) . . ?
C55 C54 H54 120.6 . . ?
N11 C55 C54 121.8(2) . . ?
N11 C55 C56 115.4(3) . . ?
C54 C55 C56 122.7(3) . . ?
N12 C56 C55 116.2(2) . . ?
N12 C56 C57 121.1(3) . . ?
C57 C56 C55 122.5(3) . . ?
C56 C57 H57 120.7 . . ?
C56 C57 C58 118.6(3) . . ?
C58 C57 H57 120.7 . . ?
C57 C58 H58 119.5 . . ?
C59 C58 C57 121.0(3) . . ?
C59 C58 H58 119.5 . . ?
C58 C59 C59 119.7(2) . 2_656 ?
C58 C59 C60 117.0(3) . . ?
C60 C59 C59 123.0(3) . 2_656 ?
N12 C60 C59 122.6(3) . . ?
N12 C60 H60 118.7 . . ?
C59 C60 H60 118.7 . . ?
Cl2 Fe1 Cl2 106.32(4) 2_656 . ?
Cl1 Fe1 Cl2 109.27(3) 2_656 . ?
Cl1 Fe1 Cl2 109.27(3) . 2_656 ?
Cl1 Fe1 Cl2 112.33(3) 2_656 2_656 ?
Cl1 Fe1 Cl2 112.33(3) . . ?
Cl1 Fe1 Cl1 107.40(5) 2_656 . ?
O1 S1 C65 103.65(17) . . ?
O2 S1 O1 114.98(16) . . ?
O2 S1 C65 101.76(17) . . ?
O3 S1 O1 114.41(17) . . ?
O3 S1 O2 115.78(13) . . ?
O3 S1 C65 103.73(16) . . ?
F1 C65 S1 112.8(3) . . ?
F2 C65 S1 112.3(3) . . ?
F2 C65 F1 105.1(3) . . ?
F3 C65 S1 112.0(2) . . ?
F3 C65 F1 106.8(3) . . ?
F3 C65 F2 107.4(3) . . ?
O4 S2 O5 114.6(2) . . ?
O4 S2 O6 116.0(2) . . ?
O4 S2 C66 104.09(18) . . ?
O5 S2 C66 101.71(18) . . ?
O6 S2 O5 115.9(2) . . ?
O6 S2 C66 101.44(18) . . ?
F4 C66 S2 115.0(3) . . ?
F4 C66 F5 106.6(3) . . ?
F4 C66 F6 107.2(3) . . ?
F5 C66 S2 111.0(2) . . ?
F5 C66 F6 107.2(3) . . ?
F6 C66 S2 109.5(2) . . ?
O7 S3 C67 102.2(3) . . ?
O8 S3 O7 116.5(3) . . ?
O8 S3 C67 100.6(3) . . ?
O9 S3 O7 114.4(2) . . ?
O9 S3 O8 116.0(3) . . ?
O9 S3 C67 103.8(2) . . ?
F7 C67 S3 112.1(4) . . ?
F7 C67 F9 104.6(5) . . ?
F8 C67 S3 112.5(4) . . ?
F8 C67 F7 107.5(5) . . ?
F8 C67 F9 108.7(5) . . ?
F9 C67 S3 111.0(4) . . ?
O10 S4 C68 97.4(6) . . ?
O11 S4 O10 110.5(8) . . ?
O11 S4 O12 116.4(8) . . ?
O11 S4 C68 110.3(7) . . ?
O12 S4 O10 112.4(9) . . ?
O12 S4 C68 108.1(8) . . ?
F10 C68 S4 99.0(7) . . ?
F11 C68 S4 130.8(7) . . ?
F11 C68 F10 116.2(8) . . ?
F11 C68 F12 83.9(8) . . ?
F12 C68 S4 125.5(7) . . ?
F12 C68 F10 98.4(8) . . ?
N13 C61 C62 178.1(8) . . ?
C61 C62 H62A 109.5 . . ?
C61 C62 H62B 109.5 . . ?
C61 C62 H62C 109.5 . . ?
H62A C62 H62B 109.5 . . ?
H62A C62 H62C 109.5 . . ?
H62B C62 H62C 109.5 . . ?

loop_
_geom_bond_atom_site_label_1
_geom_bond_atom_site_label_2
_geom_bond_distance
_geom_bond_site_symmetry_2
_geom_bond_publ_flag
Ni1 N1 2.068(3) . ?
Ni1 N2 2.065(2) . ?
Ni1 N5 2.095(2) . ?
Ni1 N6 2.078(2) . ?
Ni1 N9 2.057(2) . ?
Ni1 N10 2.128(3) . ?
Ni2 N3 2.068(2) . ?
Ni2 N4 2.068(2) . ?
Ni2 N7 2.091(2) 2_656 ?
Ni2 N8 2.097(2) 2_656 ?
Ni2 N11 2.063(2) . ?
Ni2 N12 2.121(2) . ?
N1 C1 1.341(4) . ?
N1 C5 1.356(4) . ?
N2 C6 1.350(4) . ?
N2 C10 1.336(4) . ?
N3 C11 1.340(4) . ?
N3 C15 1.353(4) . ?
N4 C16 1.362(3) . ?
N4 C20 1.339(3) . ?
N5 C21 1.343(4) . ?
N5 C25 1.344(3) . ?
N6 C26 1.354(3) . ?
N6 C30 1.333(4) . ?
N7 C31 1.334(4) . ?
N7 C35 1.348(4) . ?
N8 C36 1.353(4) . ?
N8 C40 1.339(4) . ?
N9 C41 1.342(4) . ?
N9 C45 1.335(4) . ?
N10 C46 1.359(4) . ?
N10 C50 1.338(4) . ?
N11 C51 1.346(3) . ?
N11 C55 1.342(4) . ?
N12 C56 1.351(4) . ?
N12 C60 1.342(3) . ?
C1 H1 0.9500 . ?
C1 C2 1.373(5) . ?
C2 H2 0.9500 . ?
C2 C3 1.373(5) . ?
C3 H3 0.9500 . ?
C3 C4 1.393(5) . ?
C4 H4 0.9500 . ?
C4 C5 1.373(5) . ?
C5 C6 1.487(4) . ?
C6 C7 1.386(4) . ?
C7 H7 0.9500 . ?
C7 C8 1.390(4) . ?
C8 H8 0.9500 . ?
C8 C9 1.386(4) . ?
C9 C10 1.393(4) . ?
C9 C19 1.474(4) . ?
C10 H10 0.9500 . ?
C11 H11 0.9500 . ?
C11 C12 1.379(4) . ?
C12 H12 0.9500 . ?
C12 C13 1.380(5) . ?
C13 H13 0.9500 . ?
C13 C14 1.387(5) . ?
C14 H14 0.9500 . ?
C14 C15 1.380(4) . ?
C15 C16 1.482(4) . ?
C16 C17 1.385(4) . ?
C17 H17 0.9500 . ?
C17 C18 1.382(4) . ?
C18 H18 0.9500 . ?
C18 C19 1.395(4) . ?
C19 C20 1.395(4) . ?
C20 H20 0.9500 . ?
C21 H21 0.9500 . ?
C21 C22 1.372(5) . ?
C22 H22 0.9500 . ?
C22 C23 1.385(5) . ?
C23 H23 0.9500 . ?
C23 C24 1.382(5) . ?
C24 H24 0.9500 . ?
C24 C25 1.393(4) . ?
C25 C26 1.487(4) . ?
C26 C27 1.389(4) . ?
C27 H27 0.9500 . ?
C27 C28 1.370(4) . ?
C28 H28 0.9500 . ?
C28 C29 1.396(4) . ?
C29 C30 1.394(3) . ?
C29 C39 1.472(4) . ?
C30 H30 0.9500 . ?
C31 H31 0.9500 . ?
C31 C32 1.384(5) . ?
C32 H32 0.9500 . ?
C32 C33 1.378(5) . ?
C33 H33 0.9500 . ?
C33 C34 1.367(5) . ?
C34 H34 0.9500 . ?
C34 C35 1.394(4) . ?
C35 C36 1.467(4) . ?
C36 C37 1.383(4) . ?
C37 H37 0.9500 . ?
C37 C38 1.377(5) . ?
C38 H38 0.9500 . ?
C38 C39 1.384(4) . ?
C39 C40 1.387(4) . ?
C40 H40 0.9500 . ?
C41 H41 0.9500 . ?
C41 C42 1.385(4) . ?
C42 H42 0.9500 . ?
C42 C43 1.364(6) . ?
C43 H43 0.9500 . ?
C43 C44 1.384(6) . ?
C44 H44 0.9500 . ?
C44 C45 1.390(4) . ?
C45 C46 1.473(5) . ?
C46 C47 1.392(6) . ?
C47 H47 0.9500 . ?
C47 C48 1.379(6) . ?
C48 H48 0.9500 . ?
C48 C49 1.393(5) . ?
C49 C49 1.492(7) 2_656 ?
C49 C50 1.390(5) . ?
C50 H50 0.9500 . ?
C51 H51 0.9500 . ?
C51 C52 1.369(5) . ?
C52 H52 0.9500 . ?
C52 C53 1.383(5) . ?
C53 H53 0.9500 . ?
C53 C54 1.384(4) . ?
C54 H54 0.9500 . ?
C54 C55 1.389(5) . ?
C55 C56 1.483(4) . ?
C56 C57 1.377(4) . ?
C57 H57 0.9500 . ?
C57 C58 1.394(5) . ?
C58 H58 0.9500 . ?
C58 C59 1.373(5) . ?
C59 C59 1.485(6) 2_656 ?
C59 C60 1.395(4) . ?
C60 H60 0.9500 . ?
Fe1 Cl2 2.2059(7) 2_656 ?
Fe1 Cl2 2.2060(7) . ?
Fe1 Cl1 2.1947(8) . ?
Fe1 Cl1 2.1946(8) 2_656 ?
S1 O1 1.442(3) . ?
S1 O2 1.440(2) . ?
S1 O3 1.432(3) . ?
S1 C65 1.794(4) . ?
F1 C65 1.338(4) . ?
F2 C65 1.334(4) . ?
F3 C65 1.327(5) . ?
S2 O4 1.434(3) . ?
S2 O5 1.444(3) . ?
S2 O6 1.436(4) . ?
S2 C66 1.805(3) . ?
F4 C66 1.318(4) . ?
F5 C66 1.340(4) . ?
F6 C66 1.369(5) . ?
S3 O7 1.456(5) . ?
S3 O8 1.413(5) . ?
S3 O9 1.405(3) . ?
S3 C67 1.778(6) . ?
F7 C67 1.357(6) . ?
F8 C67 1.319(6) . ?
F9 C67 1.382(8) . ?
S4 O10 1.534(11) . ?
S4 O11 1.414(9) . ?
S4 O12 1.417(9) . ?
S4 C68 1.639(9) . ?
F10 C68 1.357(10) . ?
F11 C68 1.227(10) . ?
F12 C68 1.263(9) . ?
N13 C61 1.217(7) . ?
C61 C62 1.325(9) . ?
C62 H62A 0.9800 . ?
C62 H62B 0.9800 . ?
C62 H62C 0.9800 . ?

loop_
_exptl_oxdiff_crystal_face_indexfrac_h
_exptl_oxdiff_crystal_face_indexfrac_k
_exptl_oxdiff_crystal_face_indexfrac_l
_exptl_oxdiff_crystal_face_x
_exptl_oxdiff_crystal_face_y
_exptl_oxdiff_crystal_face_z
-27.0016 23.0004 8.0003 -0.2950 -0.3959 -0.8738
-24.0015 21.0003 23.0009 0.0055 -0.0434 -1.0025
-25.0018 -21.0006 23.0009 -0.3899 0.9340 0.0096
22.0013 -18.0002 -29.0012 -0.1249 -0.1495 0.9944
34.0023 8.0004 -32.0012 0.3362 -0.8060 0.4958
-5.0003 5.0003 -32.0014 -0.6018 -0.7679 0.2676
0.0002 29.0006 1.0001 0.2734 -0.6552 -0.7176
-14.0010 -8.0000 -26.0013 -0.8280 -0.3510 0.4336
-33.0021 10.0000 32.0013 -0.1534 0.3876 -0.9251
16.0011 15.0005 -32.0013 -0.0224 -0.9837 0.1868
27.0017 -23.0005 -4.0001 0.3611 0.4768 0.8204
44.0029 2.0001 -10.0002 0.8806 -0.2130 0.4247
-14.0008 11.0000 35.0015 0.3490 0.4404 -0.8428
-24.0017 -19.0003 -10.0006 -0.8945 0.2207 0.4097
36.0024 12.0002 1.0002 0.9641 -0.2300 -0.0269
-44.0029 -2.0001 10.0002 -0.8806 0.2130 -0.4247
-4.0003 -17.0005 29.0013 0.2356 0.9793 -0.0056
-22.0014 4.9999 37.0016 0.1420 0.6141 -0.7856
18.0012 6.0004 -36.0015 -0.1216 -0.8533 0.4743
-34.0021 16.0002 23.0009 -0.2725 0.0649 -0.9583
-31.0020 4.0002 -13.0007 -0.9040 -0.3814 -0.1627
35.0023 -3.0001 9.0006 0.9402 0.2804 0.2228
35.0024 17.0004 -8.0002 0.8362 -0.5293 -0.0357
13.0008 -12.0004 25.0011 0.6110 0.7958 0.0577
-25.0016 8.0003 -18.0009 -0.8111 -0.5708 -0.1467
0.9999 -29.0006 -2.0001 -0.2665 0.6358 0.7386
